data_2100598
loop_
_publ_author_name
'G. S. Nichol'
'W. Clegg'
'M. J. Gutmann'
'D. M. Tooke'

_publ_section_title
;
 Stoichiometry-dependent structures: an X-ray and neutron
 single-crystal diffraction study of the effect of reaction
 stoichiometry on the crystalline products formed in the
 potassium--cyanurate system
;
_journal_coeditor_code BS5033
_journal_date_accepted 2006-06-29
_journal_date_recd_electronic 2006-03-31
_journal_issue 5
_journal_name_full 'Acta Crystallographica Section B'
_journal_page_first 798
_journal_page_last 807
_journal_paper_category FA
_journal_paper_doi 10.1107/S0108768106025171
_journal_volume 62
_journal_year 2006
_chemical_formula_moiety 'C12 D17 K3 N12 O16'
_chemical_formula_sum 'C12 D17 K3 N12 O16'
_chemical_formula_weight 719.71
_chemical_name_systematic
;
 ?
;
_space_group_IT_number 12
_symmetry_cell_setting monoclinic
_symmetry_space_group_name_Hall '-C 2y'
_symmetry_space_group_name_H-M 'C 1 2/m 1'
_atom_sites_solution_hydrogens difmap
_atom_sites_solution_primary direct
_atom_sites_solution_secondary difmap
_audit_creation_method SHELXL-97
_cell_angle_alpha 90.00
_cell_angle_beta 97.520(2)
_cell_angle_gamma 90.00
_cell_formula_units_Z 4
_cell_length_a 12.8143(15)
_cell_length_b 16.3214(19)
_cell_length_c 11.8498(14)
_cell_measurement_reflns_used 7146
_cell_measurement_temperature 150(2)
_cell_measurement_theta_max 28.1
_cell_measurement_theta_min 2.5
_cell_volume 2457.0(5)
_computing_cell_refinement 'Bruker SAINT'
_computing_data_collection 'Bruker SMART'
_computing_data_reduction 'Bruker SAINT'
_computing_molecular_graphics 'Bruker SHELXTL'
_computing_publication_material 'Bruker SHELXTL and local programs'
_computing_structure_refinement 'Bruker SHELXTL'
_computing_structure_solution 'Bruker SHELXTL'
_diffrn_ambient_temperature 150(2)
_diffrn_measured_fraction_theta_full 0.991
_diffrn_measured_fraction_theta_max 0.914
_diffrn_measurement_device_type 'Bruker SMART 1K CCD diffractometer'
_diffrn_measurement_method 'thin-slice \w scans'
_diffrn_radiation_monochromator graphite
_diffrn_radiation_source 'sealed tube'
_diffrn_radiation_type MoK\a
_diffrn_radiation_wavelength 0.71073
_diffrn_reflns_av_R_equivalents 0.0294
_diffrn_reflns_av_sigmaI/netI 0.0265
_diffrn_reflns_limit_h_max 17
_diffrn_reflns_limit_h_min -16
_diffrn_reflns_limit_k_max 20
_diffrn_reflns_limit_k_min -20
_diffrn_reflns_limit_l_max 15
_diffrn_reflns_limit_l_min -15
_diffrn_reflns_number 10491
_diffrn_reflns_theta_full 26.00
_diffrn_reflns_theta_max 28.47
_diffrn_reflns_theta_min 1.73
_diffrn_standards_number 0
_exptl_absorpt_coefficient_mu 0.660
_exptl_absorpt_correction_T_max 0.968
_exptl_absorpt_correction_T_min 0.655
_exptl_absorpt_correction_type multi-scan
_exptl_absorpt_process_details SADABS
_exptl_crystal_colour colourless
_exptl_crystal_density_diffrn 1.946
_exptl_crystal_density_method 'not measured'
_exptl_crystal_description plate
_exptl_crystal_F_000 1432
_exptl_crystal_size_max 0.70
_exptl_crystal_size_mid 0.20
_exptl_crystal_size_min 0.05
_refine_diff_density_max 0.639
_refine_diff_density_min -0.453
_refine_ls_extinction_method none
_refine_ls_goodness_of_fit_ref 1.071
_refine_ls_hydrogen_treatment refxyz
_refine_ls_matrix_type full
_refine_ls_number_parameters 232
_refine_ls_number_reflns 2926
_refine_ls_number_restraints 0
_refine_ls_restrained_S_all 1.071
_refine_ls_R_factor_all 0.0443
_refine_ls_R_factor_gt 0.0335
_refine_ls_shift/su_max 0.001
_refine_ls_shift/su_mean 0.000
_refine_ls_structure_factor_coef Fsqd
_refine_ls_weighting_details 'calc w=1/[\s^2^(Fo^2^)+(0.0557P)^2^+1.2767P] where P=(Fo^2^+2Fc^2^)/3'
_refine_ls_weighting_scheme calc
_refine_ls_wR_factor_gt 0.0880
_refine_ls_wR_factor_ref 0.0949
_reflns_number_gt 2425
_reflns_number_total 2926
_reflns_threshold_expression I>2\s(I)
_cod_data_source_file bs5033.cif
_cod_data_source_block 3_Xray
_cod_original_sg_symbol_H-M 'C 2/m'
_cod_database_code 2100598

loop_
_symmetry_equiv_pos_as_xyz
'x, y, z'
'-x, y, -z'
'x+1/2, y+1/2, z'
'-x+1/2, y+1/2, -z'
'-x, -y, -z'
'x, -y, z'
'-x+1/2, -y+1/2, -z'
'x+1/2, -y+1/2, z'

loop_
_atom_site_type_symbol
_atom_site_label
_atom_site_fract_x
_atom_site_fract_y
_atom_site_fract_z
_atom_site_U_iso_or_equiv
_atom_site_adp_type
_atom_site_calc_flag
_atom_site_refinement_flags
_atom_site_occupancy
K K1 0.57585(4) 0.5000 0.87603(4) 0.01848(14) Uani d S 1
K K2 0.28021(4) 0.5000 0.65303(5) 0.02235(15) Uani d S 1
K K3 0.03827(4) 0.5000 0.34925(5) 0.02167(14) Uani d S 1
O O1 0.36192(9) 0.34845(7) 0.60425(9) 0.0162(3) Uani d . 1
O O2 0.38952(9) 0.10816(7) 0.41946(9) 0.0170(3) Uani d . 1
O O3 0.37484(10) 0.34798(7) 0.22327(9) 0.0181(3) Uani d . 1
O O4 0.11489(10) 0.34507(7) 0.27492(9) 0.0187(3) Uani d . 1
O O5 0.10581(10) 0.10292(7) 0.08414(9) 0.0197(3) Uani d . 1
O O6 0.14092(11) 0.34212(8) -0.10245(9) 0.0224(3) Uani d . 1
O O7 0.79380(16) 0.5000 0.86355(17) 0.0213(4) Uani d S 1
D D7 0.8155(18) 0.5334(13) 0.8793(18) 0.026 Uiso d . 1
O O8 0.49315(15) 0.5000 0.64870(16) 0.0215(4) Uani d S 1
D D8 0.5180(16) 0.5384(12) 0.6209(17) 0.026 Uiso d . 1
O O9 -0.13646(18) 0.5000 0.18744(15) 0.0290(5) Uani d S 1
D D9 -0.1413(18) 0.5385(13) 0.1479(18) 0.035 Uiso d . 1
O O10 0.24823(14) 0.5000 0.37824(16) 0.0203(4) Uani d S 1
D D10 0.2829(17) 0.4618(12) 0.3935(17) 0.024 Uiso d . 1
N N1 0.37629(10) 0.22902(8) 0.51198(11) 0.0124(3) Uani d . 1
D D1N 0.3771(15) 0.2066(12) 0.5762(17) 0.015 Uiso d . 1
N N2 0.37868(11) 0.22837(9) 0.31979(11) 0.0146(3) Uani d . 1
D D2N 0.3774(15) 0.2035(13) 0.2561(18) 0.018 Uiso d . 1
N N3 0.37088(11) 0.35545(8) 0.41406(10) 0.0135(3) Uani d . 1
N N4 0.11454(11) 0.22362(8) 0.18226(11) 0.0145(3) Uani d . 1
D D4N 0.1159(15) 0.2005(12) 0.2479(18) 0.017 Uiso d . 1
N N5 0.12358(11) 0.22276(9) -0.01043(11) 0.0145(3) Uani d . 1
D D5N 0.1220(15) 0.2002(13) -0.0720(17) 0.017 Uiso d . 1
N N6 0.12729(12) 0.34764(9) 0.08610(11) 0.0169(3) Uani d . 1
D D6N 0.142(3) 0.395(3) 0.093(3) 0.020 Uiso d P 0.50
C C1 0.36941(12) 0.31380(10) 0.51209(12) 0.0115(3) Uani d . 1
C C2 0.38181(12) 0.18288(10) 0.41726(12) 0.0122(3) Uani d . 1
C C3 0.37456(12) 0.31315(10) 0.31680(12) 0.0129(3) Uani d . 1
C C4 0.11879(13) 0.30779(10) 0.18513(13) 0.0145(3) Uani d . 1
C C5 0.11459(12) 0.17721(10) 0.08533(13) 0.0142(3) Uani d . 1
C C6 0.13108(13) 0.30684(10) -0.01222(12) 0.0147(3) Uani d . 1

loop_
_atom_site_aniso_label
_atom_site_aniso_U_11
_atom_site_aniso_U_22
_atom_site_aniso_U_33
_atom_site_aniso_U_12
_atom_site_aniso_U_13
_atom_site_aniso_U_23
K1 0.0256(3) 0.0164(3) 0.0146(2) 0.000 0.00713(19) 0.000
K2 0.0193(3) 0.0146(3) 0.0344(3) 0.000 0.0082(2) 0.000
K3 0.0186(3) 0.0191(3) 0.0289(3) 0.000 0.0089(2) 0.000
O1 0.0275(7) 0.0141(6) 0.0077(5) 0.0018(5) 0.0049(4) -0.0018(4)
O2 0.0229(6) 0.0136(6) 0.0152(5) 0.0015(5) 0.0051(5) -0.0014(4)
O3 0.0286(7) 0.0185(6) 0.0080(5) 0.0008(5) 0.0056(4) 0.0025(4)
O4 0.0327(7) 0.0158(6) 0.0089(5) 0.0002(5) 0.0071(5) -0.0011(4)
O5 0.0296(7) 0.0156(6) 0.0149(5) -0.0022(5) 0.0071(5) -0.0015(4)
O6 0.0415(8) 0.0192(6) 0.0078(5) 0.0044(5) 0.0090(5) 0.0029(5)
O7 0.0311(11) 0.0087(9) 0.0239(9) 0.000 0.0028(8) 0.000
O8 0.0233(9) 0.0147(9) 0.0278(10) 0.000 0.0080(7) 0.000
O9 0.0505(13) 0.0205(10) 0.0157(9) 0.000 0.0035(8) 0.000
O10 0.0189(9) 0.0122(9) 0.0297(10) 0.000 0.0027(7) 0.000
N1 0.0181(7) 0.0132(7) 0.0066(6) 0.0011(5) 0.0039(5) 0.0006(5)
N2 0.0234(8) 0.0145(7) 0.0064(6) 0.0013(5) 0.0041(5) -0.0026(5)
N3 0.0196(7) 0.0131(7) 0.0086(6) 0.0010(5) 0.0038(5) -0.0003(5)
N4 0.0240(7) 0.0143(7) 0.0062(6) -0.0011(5) 0.0054(5) 0.0013(5)
N5 0.0220(7) 0.0160(7) 0.0060(6) 0.0002(5) 0.0037(5) -0.0022(5)
N6 0.0314(8) 0.0120(7) 0.0084(6) -0.0010(6) 0.0066(5) -0.0001(5)
C1 0.0125(7) 0.0134(8) 0.0087(7) 0.0007(6) 0.0024(5) 0.0001(6)
C2 0.0120(7) 0.0147(8) 0.0101(7) -0.0002(6) 0.0025(5) -0.0014(6)
C3 0.0140(8) 0.0155(8) 0.0094(7) 0.0004(6) 0.0025(6) 0.0001(6)
C4 0.0179(8) 0.0156(8) 0.0107(7) -0.0011(6) 0.0044(6) -0.0006(6)
C5 0.0150(8) 0.0169(8) 0.0112(7) -0.0011(6) 0.0038(6) -0.0009(6)
C6 0.0201(8) 0.0158(8) 0.0081(7) 0.0017(6) 0.0016(6) -0.0003(6)

loop_
_atom_type_symbol
_atom_type_description
_atom_type_scat_dispersion_real
_atom_type_scat_dispersion_imag
_atom_type_scat_source
C C 0.0033 0.0016 'International Tables Vol C Tables 4.2.6.8 and 6.1.1.4'
D D 0.0000 0.0000 'International Tables Vol C Tables 4.2.6.8 and 6.1.1.4'
N N 0.0061 0.0033 'International Tables Vol C Tables 4.2.6.8 and 6.1.1.4'
O O 0.0106 0.0060 'International Tables Vol C Tables 4.2.6.8 and 6.1.1.4'
K K 0.2009 0.2494 'International Tables Vol C Tables 4.2.6.8 and 6.1.1.4'

loop_
_geom_angle_atom_site_label_1
_geom_angle_atom_site_label_2
_geom_angle_atom_site_label_3
_geom_angle_site_symmetry_1
_geom_angle_site_symmetry_3
_geom_angle
O3 K1 O3 2_656 5_666 120.91(5)
O3 K1 O5 2_656 7_556 78.07(3)
O3 K1 O5 5_666 7_556 141.37(4)
O3 K1 O5 2_656 4_556 141.37(4)
O3 K1 O5 5_666 4_556 78.07(3)
O3 K1 O5 2_656 8_556 80.72(3)
O3 K1 O5 5_666 8_556 145.48(4)
O3 K1 O5 2_656 3_556 145.48(4)
O3 K1 O5 5_666 3_556 80.72(3)
O3 K1 O7 2_656 . 72.76(3)
O3 K1 O7 5_666 . 72.76(3)
O3 K1 O8 2_656 . 71.04(3)
O3 K1 O8 5_666 . 71.04(3)
O5 K1 O5 7_556 4_556 69.20(5)
O5 K1 O5 7_556 8_556 64.20(5)
O5 K1 O5 4_556 8_556 101.99(3)
O5 K1 O5 7_556 3_556 101.99(3)
O5 K1 O5 4_556 3_556 64.20(5)
O5 K1 O5 8_556 3_556 68.97(5)
O5 K1 O7 7_556 . 144.58(3)
O5 K1 O7 4_556 . 144.58(3)
O5 K1 O7 8_556 . 91.28(4)
O5 K1 O7 3_556 . 91.28(4)
O5 K1 O8 7_556 . 86.91(4)
O5 K1 O8 4_556 . 86.91(4)
O5 K1 O8 8_556 . 143.31(3)
O5 K1 O8 3_556 . 143.31(3)
O7 K1 O8 . . 101.85(6)
O1 K2 O1 . 6_565 125.99(5)
O1 K2 O2 . 7_556 71.25(4)
O1 K2 O2 6_565 7_556 141.64(4)
O1 K2 O2 . 4_556 141.65(4)
O1 K2 O2 6_565 4_556 71.25(4)
O1 K2 O8 . . 65.91(3)
O1 K2 O8 6_565 . 65.91(3)
O1 K2 O9 . 5_566 116.03(3)
O1 K2 O9 6_565 5_566 116.03(3)
O1 K2 O10 . . 77.97(3)
O1 K2 O10 6_565 . 77.97(3)
O2 K2 O2 7_556 4_556 76.70(5)
O2 K2 O8 7_556 . 135.99(3)
O2 K2 O8 4_556 . 135.99(3)
O2 K2 O9 7_556 5_566 70.13(4)
O2 K2 O9 4_556 5_566 70.13(4)
O2 K2 O10 7_556 . 72.81(3)
O2 K2 O10 4_556 . 72.81(3)
O8 K2 O9 . 5_566 139.17(6)
O8 K2 O10 . . 88.65(5)
O9 K2 O10 5_566 . 132.18(6)
O2 K3 O2 8_455 3_455 78.07(5)
O2 K3 O2 8_455 7_556 62.79(4)
O2 K3 O2 3_455 7_556 102.64(3)
O2 K3 O2 8_455 4_556 102.64(3)
O2 K3 O2 3_455 4_556 62.79(4)
O2 K3 O2 7_556 4_556 64.91(4)
O2 K3 O4 8_455 6_565 155.84(4)
O2 K3 O4 3_455 6_565 79.10(3)
O2 K3 O4 8_455 . 79.10(3)
O2 K3 O4 3_455 . 155.84(4)
O2 K3 O4 7_556 6_565 130.80(4)
O2 K3 O4 7_556 . 73.43(3)
O2 K3 O4 4_556 6_565 73.43(3)
O2 K3 O4 4_556 . 130.80(4)
O2 K3 O9 8_455 . 71.56(4)
O2 K3 O9 3_455 . 71.56(4)
O2 K3 O9 7_556 . 134.06(4)
O2 K3 O9 4_556 . 134.06(4)
O2 K3 O10 8_455 . 132.49(3)
O2 K3 O10 3_455 . 132.49(3)
O2 K3 O10 7_556 . 73.96(4)
O2 K3 O10 4_556 . 73.96(4)
O4 K3 O4 . 6_565 121.98(5)
O4 K3 O9 . . 93.76(3)
O4 K3 O9 6_565 . 93.76(3)
O4 K3 O10 . . 70.26(3)
O4 K3 O10 6_565 . 70.26(3)
O9 K3 O10 . . 143.62(6)
K2 O1 C1 . . 131.46(10)
K2 O2 K3 7_556 3_545 92.43(4)
K2 O2 K3 7_556 7_556 92.24(3)
K2 O2 C2 7_556 . 123.75(10)
K3 O2 K3 3_545 7_556 77.36(3)
K3 O2 C2 3_545 . 132.66(10)
K3 O2 C2 7_556 . 124.45(9)
K1 O3 C3 5_666 . 142.22(10)
K3 O4 C4 . . 138.47(11)
K1 O5 K1 7_556 3_444 78.01(3)
K1 O5 C5 7_556 . 129.57(11)
K1 O5 C5 3_444 . 125.11(10)
K1 O7 D7 . . 113(2)
K1 O8 K2 . . 103.77(6)
K1 O8 D8 . . 106.4(15)
K2 O8 D8 . . 117.5(15)
K2 O9 K3 5_566 . 94.39(6)
K2 O9 D9 5_566 . 113.4(17)
K3 O9 D9 . . 114.3(17)
K2 O10 K3 . . 97.04(6)
K2 O10 D10 . . 76.8(15)
K3 O10 D10 . . 124.7(16)
D1N N1 C1 . . 115.2(14)
D1N N1 C2 . . 120.5(14)
C1 N1 C2 . . 124.28(13)
D2N N2 C2 . . 118.8(14)
D2N N2 C3 . . 117.1(14)
C2 N2 C3 . . 124.06(13)
C1 N3 C3 . . 118.94(14)
D4N N4 C4 . . 114.8(13)
D4N N4 C5 . . 120.6(13)
C4 N4 C5 . . 124.50(13)
D5N N5 C5 . . 120.0(14)
D5N N5 C6 . . 115.5(14)
C5 N5 C6 . . 124.47(13)
D6N N6 C4 . . 115(3)
D6N N6 C6 . . 122(3)
C4 N6 C6 . . 121.74(15)
O1 C1 N1 . . 117.81(13)
O1 C1 N3 . . 122.57(14)
N1 C1 N3 . . 119.62(13)
O2 C2 N1 . . 123.14(14)
O2 C2 N2 . . 123.49(14)
N1 C2 N2 . . 113.37(14)
O3 C3 N2 . . 118.29(14)
O3 C3 N3 . . 122.05(15)
N2 C3 N3 . . 119.65(13)
O4 C4 N4 . . 120.58(14)
O4 C4 N6 . . 121.76(15)
N4 C4 N6 . . 117.66(14)
O5 C5 N4 . . 123.22(14)
O5 C5 N5 . . 123.15(14)
N4 C5 N5 . . 113.62(14)
O6 C6 N5 . . 119.57(14)
O6 C6 N6 . . 122.48(15)
N5 C6 N6 . . 117.96(14)

loop_
_geom_bond_atom_site_label_1
_geom_bond_atom_site_label_2
_geom_bond_site_symmetry_2
_geom_bond_distance
K1 O3 2_656 2.8520(12)
K1 O3 5_666 2.8520(12)
K1 O5 7_556 2.9583(13)
K1 O5 4_556 2.9583(13)
K1 O5 8_556 2.9669(12)
K1 O5 3_556 2.9669(12)
K1 O7 . 2.816(2)
K1 O8 . 2.7627(19)
K2 O1 . 2.7761(12)
K2 O1 6_565 2.7762(12)
K2 O2 7_556 2.8453(13)
K2 O2 4_556 2.8453(13)
K2 O8 . 2.736(2)
K2 O9 5_566 2.807(2)
K2 O10 . 3.228(2)
K3 O2 8_455 2.8030(12)
K3 O2 3_455 2.8030(12)
K3 O2 7_556 3.2895(12)
K3 O2 4_556 3.2895(12)
K3 O4 . 2.8914(12)
K3 O4 6_565 2.8914(12)
K3 O9 . 2.751(2)
K3 O10 . 2.6674(19)
O1 C1 . 1.2446(18)
O2 K2 7_556 2.8453(13)
O2 K3 3_545 2.8030(12)
O2 K3 7_556 3.2895(12)
O2 C2 . 1.224(2)
O3 K1 5_666 2.8521(12)
O3 C3 . 1.2461(18)
O4 C4 . 1.2323(19)
O5 K1 7_556 2.9582(13)
O5 K1 3_444 2.9669(12)
O5 C5 . 1.218(2)
O6 C6 . 1.2353(19)
O7 D7 . 0.63(2)
O8 D8 . 0.794(19)
O9 K2 5_566 2.807(2)
O9 D9 . 0.78(2)
O10 D10 . 0.773(19)
N1 D1N . 0.84(2)
N1 C1 . 1.387(2)
N1 C2 . 1.3611(19)
N2 D2N . 0.85(2)
N2 C2 . 1.369(2)
N2 C3 . 1.385(2)
N3 C1 . 1.3482(19)
N3 C3 . 1.3496(19)
N4 D4N . 0.86(2)
N4 C4 . 1.375(2)
N4 C5 . 1.376(2)
N5 D5N . 0.81(2)
N5 C5 . 1.374(2)
N5 C6 . 1.376(2)
N6 D6N . 0.80(4)
N6 C4 . 1.359(2)
N6 C6 . 1.348(2)

loop_
_geom_hbond_atom_site_label_D
_geom_hbond_atom_site_label_H
_geom_hbond_atom_site_label_A
_geom_hbond_site_symmetry_A
_geom_hbond_distance_DH
_geom_hbond_distance_HA
_geom_hbond_distance_DA
_geom_hbond_angle_DHA
O7 D7 N6 5_666 0.63(2) 2.10(2) 2.7211(17) 172(3)
O8 D8 N3 5_666 0.794(19) 2.314(19) 3.0812(18) 163(2)
O10 D10 N3 . 0.773(19) 2.07(2) 2.8358(17) 173(2)
O9 D9 O6 5_565 0.78(2) 2.02(2) 2.7646(14) 159(2)
N2 D2N O6 7 0.85(2) 1.95(2) 2.8019(18) 171.9(19)
N1 D1N O4 7_556 0.84(2) 1.95(2) 2.7889(18) 177.7(19)
N5 D5N O3 7 0.81(2) 1.96(2) 2.7763(18) 176(2)
N4 D4N O1 7_556 0.86(2) 1.91(2) 2.7704(17) 172.6(19)
N6 D6N O7 5_666 0.80(4) 1.94(4) 2.7211(17) 166(4)

loop_
_geom_torsion_atom_site_label_1
_geom_torsion_atom_site_label_2
_geom_torsion_atom_site_label_3
_geom_torsion_atom_site_label_4
_geom_torsion_site_symmetry_1
_geom_torsion_site_symmetry_4
_geom_torsion
O1 K2 O1 C1 6_565 . -66.54(16)
O2 K2 O1 C1 7_556 . 74.45(13)
O2 K2 O1 C1 4_556 . 39.59(16)
O8 K2 O1 C1 . . -95.21(14)
O9 K2 O1 C1 5_566 . 130.03(14)
O10 K2 O1 C1 . . -1.26(13)
O2 K3 O4 C4 8_455 . 107.23(16)
O2 K3 O4 C4 3_455 . 87.92(18)
O2 K3 O4 C4 7_556 . 171.86(17)
O2 K3 O4 C4 4_556 . -155.41(15)
O4 K3 O4 C4 6_565 . -59.98(18)
O9 K3 O4 C4 . . 36.82(17)
O10 K3 O4 C4 . . -109.65(17)
O1 K2 O8 K1 . . -102.58(3)
O1 K2 O8 K1 6_565 . 102.58(3)
O2 K2 O8 K1 7_556 . -116.75(5)
O2 K2 O8 K1 4_556 . 116.75(5)
O9 K2 O8 K1 5_566 . 0.0
O10 K2 O8 K1 . . 180.0
O3 K1 O8 K2 2_656 . 113.10(3)
O3 K1 O8 K2 5_666 . -113.10(3)
O5 K1 O8 K2 7_556 . 34.66(2)
O5 K1 O8 K2 4_556 . -34.66(2)
O5 K1 O8 K2 8_556 . 71.36(7)
O5 K1 O8 K2 3_556 . -71.36(7)
O7 K1 O8 K2 . . 180.0
O2 K3 O9 K2 8_455 5_566 41.60(3)
O2 K3 O9 K2 3_455 5_566 -41.60(3)
O2 K3 O9 K2 7_556 5_566 48.31(4)
O2 K3 O9 K2 4_556 5_566 -48.31(4)
O4 K3 O9 K2 6_565 5_566 -118.79(3)
O4 K3 O9 K2 . 5_566 118.79(3)
O10 K3 O9 K2 . 5_566 180.0
O2 K3 O10 K2 8_455 . -58.66(5)
O2 K3 O10 K2 3_455 . 58.66(5)
O2 K3 O10 K2 7_556 . -33.95(2)
O2 K3 O10 K2 4_556 . 33.95(2)
O4 K3 O10 K2 . . -111.70(3)
O4 K3 O10 K2 6_565 . 111.70(3)
O9 K3 O10 K2 . . 180.0
O1 K2 O10 K3 . . 114.36(3)
O1 K2 O10 K3 6_565 . -114.36(3)
O2 K2 O10 K3 7_556 . 40.50(3)
O2 K2 O10 K3 4_556 . -40.50(3)
O8 K2 O10 K3 . . 180.0
O9 K2 O10 K3 5_566 . 0.0
K2 O1 C1 N1 . . -156.14(10)
K2 O1 C1 N3 . . 23.8(2)
C3 N3 C1 O1 . . -177.13(14)
C3 N3 C1 N1 . . 2.8(2)
C2 N1 C1 O1 . . 178.06(14)
C2 N1 C1 N3 . . -1.9(2)
K2 O2 C2 N1 7_556 . 103.99(15)
K2 O2 C2 N2 7_556 . -76.52(18)
K3 O2 C2 N1 3_545 . -122.79(14)
K3 O2 C2 N1 7_556 . -17.0(2)
K3 O2 C2 N2 3_545 . 56.7(2)
K3 O2 C2 N2 7_556 . 162.45(11)
C1 N1 C2 O2 . . 178.80(15)
C1 N1 C2 N2 . . -0.7(2)
C3 N2 C2 O2 . . -177.08(15)
C3 N2 C2 N1 . . 2.5(2)
K1 O3 C3 N2 5_666 . -156.67(12)
K1 O3 C3 N3 5_666 . 23.0(3)
C1 N3 C3 O3 . . 179.14(15)
C1 N3 C3 N2 . . -1.2(2)
C2 N2 C3 O3 . . 178.10(15)
C2 N2 C3 N3 . . -1.6(2)
K3 O4 C4 N4 . . -148.45(12)
K3 O4 C4 N6 . . 31.5(3)
C6 N6 C4 O4 . . -179.70(16)
C6 N6 C4 N4 . . 0.3(2)
C5 N4 C4 O4 . . 177.57(15)
C5 N4 C4 N6 . . -2.4(2)
K1 O5 C5 N4 7_556 . 66.6(2)
K1 O5 C5 N4 3_444 . 171.19(11)
K1 O5 C5 N5 7_556 . -112.16(15)
K1 O5 C5 N5 3_444 . -7.6(2)
C6 N5 C5 O5 . . 178.37(16)
C6 N5 C5 N4 . . -0.5(2)
C4 N4 C5 O5 . . -176.44(16)
C4 N4 C5 N5 . . 2.4(2)
C4 N6 C6 O6 . . -178.51(16)
C4 N6 C6 N5 . . 1.5(2)
C5 N5 C6 O6 . . 178.63(15)
C5 N5 C6 N6 . . -1.4(2)
